data_4500307
loop_
_publ_author_name
'Seaton, Colin C.'
'Parkin, Andrew'

_publ_section_title
;
 Making Benzamide Cocrystals with Benzoic Acids: The Influence of Chemical
 Structure.
;
_journal_issue 5
_journal_name_full 'Crystal Growth &amp; Design'
_journal_page_first 1502
_journal_paper_doi 10.1021/cg101403j
_journal_volume 11
_journal_year 2011
_chemical_formula_moiety 'C7 H5 N1 O5, C7 H7 N1 O1'
_chemical_formula_sum 'C14 H12 N2 O6'
_chemical_formula_weight 304.26
_chemical_name_systematic
; 
 4-hydroxy3-nitrobenzoic acid/benzamide co-crystal 
;
_space_group_IT_number 14
_symmetry_cell_setting monoclinic
_symmetry_space_group_name_Hall '-P 2ybc'
_symmetry_space_group_name_H-M 'P 1 21/c 1'
_atom_sites_solution_hydrogens geom
_atom_sites_solution_primary direct
_atom_sites_solution_secondary difmap
_audit_creation_method SHELXL-97
_audit_update_record
;
2010-01-22 # Formatted by publCIF
;
_cell_angle_alpha 90.00
_cell_angle_beta 98.770(10)
_cell_angle_gamma 90.00
_cell_formula_units_Z 4
_cell_length_a 8.6105(7)
_cell_length_b 5.0229(3)
_cell_length_c 30.253(5)
_cell_measurement_reflns_used 3548
_cell_measurement_temperature 100(2)
_cell_measurement_theta_max 28.4874
_cell_measurement_theta_min 2.7473
_cell_volume 1293.1(3)
_computing_cell_refinement
;
CrysAlisPro, Oxford Diffraction Ltd.,
Version 1.171.33.31 (release 08-01-2009 CrysAlis171 .NET)
(compiled Jan  8 2009,16:24:04)
;
_computing_data_collection
;
CrysAlisPro, Oxford Diffraction Ltd.,
Version 1.171.33.31 (release 08-01-2009 CrysAlis171 .NET)
(compiled Jan  8 2009,16:24:04)
;
_computing_data_reduction
;
CrysAlisPro, Oxford Diffraction Ltd.,
Version 1.171.33.31 (release 08-01-2009 CrysAlis171 .NET)
(compiled Jan  8 2009,16:24:04)
;
_computing_molecular_graphics 'Crystal Maker'
_computing_structure_refinement 'SHELXL-97 (Sheldrick, 1997)'
_computing_structure_solution 'SHELXS-97 (Sheldrick, 1990)'
_diffrn_ambient_temperature 100(2)
_diffrn_detector_area_resol_mean 8.3367
_diffrn_measured_fraction_theta_full 0.998
_diffrn_measured_fraction_theta_max 0.998
_diffrn_measurement_device_type
;
Goniometer KM4/Xcalibur, detector: Sapphire2 (large Be window)
;
_diffrn_measurement_method '\w scans'
_diffrn_radiation_monochromator graphite
_diffrn_radiation_source 'Enhance (Mo) X-ray Source'
_diffrn_radiation_type MoK\a
_diffrn_radiation_wavelength 0.71073
_diffrn_reflns_av_R_equivalents 0.0297
_diffrn_reflns_av_sigmaI/netI 0.0348
_diffrn_reflns_limit_h_max 8
_diffrn_reflns_limit_h_min -10
_diffrn_reflns_limit_k_max 5
_diffrn_reflns_limit_k_min -6
_diffrn_reflns_limit_l_max 37
_diffrn_reflns_limit_l_min -32
_diffrn_reflns_number 7151
_diffrn_reflns_theta_full 26.37
_diffrn_reflns_theta_max 26.37
_diffrn_reflns_theta_min 2.93
_exptl_absorpt_coefficient_mu 0.125
_exptl_absorpt_correction_T_max 1.00000
_exptl_absorpt_correction_T_min 0.70670
_exptl_absorpt_correction_type multi-scan
_exptl_absorpt_process_details
;
CrysAlis RED, Oxford Diffraction Ltd.,
Version 1.171.33.31 (release 08-01-2009 CrysAlis171 .NET)
(compiled Jan  8 2009,16:24:04)
Empirical absorption correction using spherical harmonics,
implemented in SCALE3 ABSPACK scaling algorithm.
;
_exptl_crystal_colour Yellow
_exptl_crystal_density_diffrn 1.563
_exptl_crystal_density_method 'not measured'
_exptl_crystal_description Plate
_exptl_crystal_F_000 632
_exptl_crystal_size_max 0.8
_exptl_crystal_size_mid 0.5
_exptl_crystal_size_min 0.2
_refine_diff_density_max 0.284
_refine_diff_density_min -0.271
_refine_diff_density_rms 0.054
_refine_ls_extinction_method none
_refine_ls_goodness_of_fit_ref 1.050
_refine_ls_hydrogen_treatment constr
_refine_ls_matrix_type full
_refine_ls_number_parameters 199
_refine_ls_number_reflns 2652
_refine_ls_number_restraints 0
_refine_ls_restrained_S_all 1.050
_refine_ls_R_factor_all 0.0601
_refine_ls_R_factor_gt 0.0448
_refine_ls_shift/su_max 0.002
_refine_ls_shift/su_mean 0.000
_refine_ls_structure_factor_coef Fsqd
_refine_ls_weighting_details 'calc w=1/[\s^2^(Fo^2^)+(0.0560P)^2^+0.4838P] where P=(Fo^2^+2Fc^2^)/3'
_refine_ls_weighting_scheme calc
_refine_ls_wR_factor_gt 0.1033
_refine_ls_wR_factor_ref 0.1078
_reflns_number_gt 2081
_reflns_number_total 2652
_reflns_threshold_expression >2sigma(I)
_cod_data_source_file cg101403j_si_002.cif
_cod_data_source_block 4h3nba_bza
_cod_database_code 4500307

loop_
_symmetry_equiv_pos_as_xyz
'x, y, z'
'-x, y+1/2, -z+1/2'
'-x, -y, -z'
'x, -y-1/2, z-1/2'

loop_
_atom_site_label
_atom_site_type_symbol
_atom_site_fract_x
_atom_site_fract_y
_atom_site_fract_z
_atom_site_U_iso_or_equiv
_atom_site_adp_type
_atom_site_occupancy
_atom_site_symmetry_multiplicity
_atom_site_calc_flag
_atom_site_refinement_flags
O3 O 0.41794(14) 0.5216(3) 0.17724(4) 0.0188(3) Uani 1 1 d .
H3 H 0.4204 0.4423 0.1977 0.028 Uiso 1 1 d R
O4 O 0.56348(16) 0.1568(3) 0.22937(4) 0.0237(3) Uani 1 1 d .
O5 O 0.78369(15) -0.1523(2) 0.04585(4) 0.0194(3) Uani 1 1 d .
O6 O 0.67108(15) 0.1812(3) 0.00342(4) 0.0211(3) Uani 1 1 d .
H6 H 0.7253 0.1238 -0.0144 0.032 Uiso 1 1 d R
O7 O 0.70604(16) -0.1419(3) 0.20392(4) 0.0236(3) Uani 1 1 d .
N3 N 0.62043(17) 0.0531(3) 0.19836(5) 0.0162(3) Uani 1 1 d .
C21 C 0.7004(2) 0.0438(4) 0.04111(6) 0.0145(4) Uani 1 1 d .
C22 C 0.65167(19) 0.0548(4) 0.11969(6) 0.0142(4) Uani 1 1 d .
H22 H 0.7171 -0.0925 0.1255 0.017 Uiso 1 1 calc R
C23 C 0.5215(2) 0.3792(4) 0.06912(6) 0.0157(4) Uani 1 1 d .
H23 H 0.4998 0.4497 0.0404 0.019 Uiso 1 1 calc R
C24 C 0.6219(2) 0.1589(3) 0.07707(6) 0.0144(4) Uani 1 1 d .
C25 C 0.4551(2) 0.4920(4) 0.10289(6) 0.0167(4) Uani 1 1 d .
H25 H 0.3884 0.6374 0.0967 0.020 Uiso 1 1 calc R
C26 C 0.4857(2) 0.3927(4) 0.14652(6) 0.0139(4) Uani 1 1 d .
C27 C 0.5841(2) 0.1696(3) 0.15408(6) 0.0134(4) Uani 1 1 d .
O O 0.16489(14) -0.0828(2) 0.05846(4) 0.0168(3) Uani 1 1 d .
N N 0.10241(17) 0.3403(3) 0.03948(5) 0.0173(3) Uani 1 1 d .
HA H 0.1262 0.3187 0.0127 0.021 Uiso 1 1 d R
HB H 0.0777 0.4987 0.0467 0.021 Uiso 1 1 d R
C C 0.12023(19) 0.1429(3) 0.06887(6) 0.0141(4) Uani 1 1 d .
C1 C 0.0411(2) 0.2785(4) 0.20260(6) 0.0199(4) Uani 1 1 d .
H1 H 0.0261 0.3085 0.2320 0.024 Uiso 1 1 calc R
C2 C 0.08702(19) 0.1936(3) 0.11487(6) 0.0141(4) Uani 1 1 d .
C3 C -0.0305(2) 0.4426(4) 0.16879(6) 0.0195(4) Uani 1 1 d .
H3B H -0.0952 0.5803 0.1755 0.023 Uiso 1 1 calc R
C4 C -0.0066(2) 0.4037(4) 0.12511(6) 0.0168(4) Uani 1 1 d .
H4 H -0.0529 0.5176 0.1026 0.020 Uiso 1 1 calc R
C5 C 0.1568(2) 0.0264(4) 0.14915(6) 0.0161(4) Uani 1 1 d .
H5 H 0.2185 -0.1157 0.1425 0.019 Uiso 1 1 calc R
C6 C 0.1350(2) 0.0701(4) 0.19277(6) 0.0193(4) Uani 1 1 d .
H6B H 0.1833 -0.0402 0.2155 0.023 Uiso 1 1 calc R

loop_
_atom_site_aniso_label
_atom_site_aniso_U_11
_atom_site_aniso_U_22
_atom_site_aniso_U_33
_atom_site_aniso_U_23
_atom_site_aniso_U_13
_atom_site_aniso_U_12
O3 0.0256(7) 0.0187(7) 0.0131(7) 0.0002(5) 0.0069(5) 0.0041(6)
O4 0.0370(8) 0.0227(7) 0.0132(7) 0.0001(6) 0.0097(6) 0.0066(6)
O5 0.0248(7) 0.0178(7) 0.0167(7) 0.0016(5) 0.0072(5) 0.0061(6)
O6 0.0296(7) 0.0220(7) 0.0141(7) 0.0033(5) 0.0113(5) 0.0091(6)
O7 0.0273(7) 0.0252(8) 0.0182(7) 0.0055(6) 0.0037(5) 0.0103(6)
N3 0.0179(7) 0.0173(8) 0.0136(8) 0.0003(6) 0.0034(6) -0.0003(7)
C21 0.0162(8) 0.0146(9) 0.0131(9) 0.0005(7) 0.0039(7) -0.0032(7)
C22 0.0139(8) 0.0131(8) 0.0157(9) -0.0005(7) 0.0023(7) 0.0005(7)
C23 0.0186(9) 0.0171(9) 0.0118(9) 0.0019(7) 0.0034(7) -0.0008(7)
C24 0.0161(8) 0.0131(9) 0.0143(9) -0.0007(7) 0.0037(7) -0.0031(7)
C25 0.0186(9) 0.0136(9) 0.0176(10) 0.0014(7) 0.0021(7) 0.0015(7)
C26 0.0150(8) 0.0150(9) 0.0126(9) -0.0029(7) 0.0044(6) -0.0033(7)
C27 0.0163(8) 0.0139(9) 0.0102(8) 0.0015(7) 0.0022(6) -0.0034(7)
O 0.0245(7) 0.0117(6) 0.0159(7) 0.0007(5) 0.0082(5) 0.0030(5)
N 0.0254(8) 0.0133(8) 0.0143(8) 0.0012(6) 0.0062(6) 0.0031(7)
C 0.0131(8) 0.0129(9) 0.0166(9) 0.0000(7) 0.0027(6) -0.0014(7)
C1 0.0257(10) 0.0211(10) 0.0145(10) -0.0043(7) 0.0085(8) -0.0052(8)
C2 0.0154(8) 0.0117(8) 0.0158(9) -0.0009(7) 0.0041(7) -0.0029(7)
C3 0.0203(9) 0.0150(9) 0.0247(10) -0.0046(8) 0.0087(7) 0.0018(8)
C4 0.0186(9) 0.0125(9) 0.0193(10) -0.0012(7) 0.0033(7) 0.0001(7)
C5 0.0195(9) 0.0119(8) 0.0179(9) 0.0000(7) 0.0057(7) 0.0011(7)
C6 0.0244(9) 0.0180(9) 0.0159(9) 0.0032(8) 0.0042(7) -0.0010(8)

loop_
_atom_type_symbol
_atom_type_description
_atom_type_scat_dispersion_real
_atom_type_scat_dispersion_imag
_atom_type_scat_source
C C 0.0033 0.0016 'International Tables Vol C Tables 4.2.6.8 and 6.1.1.4'
H H 0.0000 0.0000 'International Tables Vol C Tables 4.2.6.8 and 6.1.1.4'
N N 0.0061 0.0033 'International Tables Vol C Tables 4.2.6.8 and 6.1.1.4'
O O 0.0106 0.0060 'International Tables Vol C Tables 4.2.6.8 and 6.1.1.4'

loop_
_geom_angle_atom_site_label_1
_geom_angle_atom_site_label_2
_geom_angle_atom_site_label_3
_geom_angle
C26 O3 H3 111.3
C21 O6 H6 109.4
O7 N3 O4 122.22(15)
O7 N3 C27 119.39(14)
O4 N3 C27 118.39(15)
O5 C21 O6 123.80(16)
O5 C21 C24 123.81(16)
O6 C21 C24 112.38(15)
C24 C22 C27 120.17(16)
C24 C22 H22 119.9
C27 C22 H22 119.9
C25 C23 C24 121.07(16)
C25 C23 H23 119.5
C24 C23 H23 119.5
C22 C24 C23 118.79(16)
C22 C24 C21 119.86(16)
C23 C24 C21 121.31(16)
C23 C25 C26 121.15(17)
C23 C25 H25 119.4
C26 C25 H25 119.4
O3 C26 C25 116.34(16)
O3 C26 C27 126.19(16)
C25 C26 C27 117.47(16)
C22 C27 C26 121.33(16)
C22 C27 N3 117.85(15)
C26 C27 N3 120.81(15)
C N HA 120.7
C N HB 122.0
HA N HB 116.8
O C N 121.15(16)
O C C2 120.08(15)
N C C2 118.77(16)
C6 C1 C3 120.09(17)
C6 C1 H1 120.0
C3 C1 H1 120.0
C4 C2 C5 119.26(17)
C4 C2 C 122.66(16)
C5 C2 C 118.06(16)
C1 C3 C4 120.57(17)
C1 C3 H3B 119.7
C4 C3 H3B 119.7
C3 C4 C2 119.72(17)
C3 C4 H4 120.1
C2 C4 H4 120.1
C6 C5 C2 120.61(17)
C6 C5 H5 119.7
C2 C5 H5 119.7
C5 C6 C1 119.73(17)
C5 C6 H6B 120.1
C1 C6 H6B 120.1

loop_
_geom_bond_atom_site_label_1
_geom_bond_atom_site_label_2
_geom_bond_distance
O3 C26 1.338(2)
O3 H3 0.7342
O4 N3 1.2379(19)
O5 C21 1.214(2)
O6 C21 1.323(2)
O6 H6 0.8183
O7 N3 1.2223(19)
N3 C27 1.451(2)
C21 C24 1.483(2)
C22 C24 1.378(2)
C22 C27 1.392(2)
C22 H22 0.9300
C23 C25 1.367(2)
C23 C24 1.402(2)
C23 H23 0.9300
C25 C26 1.398(3)
C25 H25 0.9300
C26 C27 1.402(2)
O C 1.253(2)
N C 1.325(2)
N HA 0.8734
N HB 0.8603
C C2 1.485(2)
C1 C6 1.383(3)
C1 C3 1.383(3)
C1 H1 0.9300
C2 C4 1.392(2)
C2 C5 1.397(3)
C3 C4 1.382(3)
C3 H3B 0.9300
C4 H4 0.9300
C5 C6 1.378(3)
C5 H5 0.9300
C6 H6B 0.9300

loop_
_geom_torsion_atom_site_label_1
_geom_torsion_atom_site_label_2
_geom_torsion_atom_site_label_3
_geom_torsion_atom_site_label_4
_geom_torsion
C27 C22 C24 C23 -0.7(3)
C27 C22 C24 C21 177.02(15)
C25 C23 C24 C22 0.7(3)
C25 C23 C24 C21 -176.99(16)
O5 C21 C24 C22 5.1(3)
O6 C21 C24 C22 -174.03(15)
O5 C21 C24 C23 -177.24(16)
O6 C21 C24 C23 3.6(2)
C24 C23 C25 C26 0.4(3)
C23 C25 C26 O3 178.40(16)
C23 C25 C26 C27 -1.4(3)
C24 C22 C27 C26 -0.4(3)
C24 C22 C27 N3 -179.54(15)
O3 C26 C27 C22 -178.38(16)
C25 C26 C27 C22 1.4(2)
O3 C26 C27 N3 0.8(3)
C25 C26 C27 N3 -179.45(15)
O7 N3 C27 C22 -1.1(2)
O4 N3 C27 C22 178.59(15)
O7 N3 C27 C26 179.72(15)
O4 N3 C27 C26 -0.6(2)
O C C2 C4 -159.53(17)
N C C2 C4 20.8(2)
O C C2 C5 22.2(2)
N C C2 C5 -157.43(16)
C6 C1 C3 C4 -1.3(3)
C1 C3 C4 C2 1.6(3)
C5 C2 C4 C3 -0.6(3)
C C2 C4 C3 -178.81(16)
C4 C2 C5 C6 -0.8(3)
C C2 C5 C6 177.52(16)
C2 C5 C6 C1 1.1(3)
C3 C1 C6 C5 -0.1(3)
